data_2220032
loop_
_publ_author_name
'Song, Ge'
'Hao, Er-Jun'
'Li, Wei'

_publ_section_title
;
 4,4'-Bipyridine--cyanoacetic acid (1/2)
;
_journal_coeditor_code ZL2142
_journal_issue 11
_journal_name_full 'Acta Crystallographica Section E'
_journal_page_first o2058
_journal_paper_doi 10.1107/S1600536808031322
_journal_volume 64
_journal_year 2008
_chemical_formula_iupac 'C10 H8 N2, 2C3 H3 N O2'
_chemical_formula_moiety 'C10 H8 N2, 2(C3 H3 N O2)'
_chemical_formula_sum 'C16 H14 N4 O4'
_chemical_formula_weight 326.31
_chemical_name_systematic
;
4,4'-Bipyridine--cyanoacetic acid (1/2)
;
_space_group_IT_number 14
_symmetry_cell_setting monoclinic
_symmetry_space_group_name_Hall '-P 2yn'
_symmetry_space_group_name_H-M 'P 1 21/n 1'
_atom_sites_solution_hydrogens geom
_atom_sites_solution_primary direct
_atom_sites_solution_secondary difmap
_audit_creation_method SHELXL-97
_cell_angle_alpha 90.00
_cell_angle_beta 100.664(8)
_cell_angle_gamma 90.00
_cell_formula_units_Z 2
_cell_length_a 4.887(2)
_cell_length_b 21.383(10)
_cell_length_c 7.921(4)
_cell_measurement_reflns_used 1445
_cell_measurement_temperature 291(2)
_cell_measurement_theta_max 27.07
_cell_measurement_theta_min 2.78
_cell_volume 813.4(7)
_computing_cell_refinement 'SAINT (Bruker, 1997)'
_computing_data_collection 'SMART (Bruker, 1997)'
_computing_data_reduction 'SAINT (Bruker, 1997)'
_computing_molecular_graphics 'SHELXTL (Sheldrick, 2008)'
_computing_publication_material 'SHELXTL (Sheldrick, 2008)'
_computing_structure_refinement 'SHELXL97 (Sheldrick, 2008)'
_computing_structure_solution 'SHELXS97 (Sheldrick, 2008)'
_diffrn_ambient_temperature 291(2)
_diffrn_measured_fraction_theta_full 0.988
_diffrn_measured_fraction_theta_max 0.988
_diffrn_measurement_device_type 'Bruker SMART CCD area-detector'
_diffrn_measurement_method '\f and \w'
_diffrn_radiation_monochromator graphite
_diffrn_radiation_source 'fine-focus sealed tube'
_diffrn_radiation_type MoK\a
_diffrn_radiation_wavelength 0.71073
_diffrn_reflns_av_R_equivalents 0.0314
_diffrn_reflns_av_sigmaI/netI 0.0268
_diffrn_reflns_limit_h_max 5
_diffrn_reflns_limit_h_min -5
_diffrn_reflns_limit_k_max 24
_diffrn_reflns_limit_k_min -25
_diffrn_reflns_limit_l_max 7
_diffrn_reflns_limit_l_min -9
_diffrn_reflns_number 3537
_diffrn_reflns_theta_full 25.49
_diffrn_reflns_theta_max 25.49
_diffrn_reflns_theta_min 2.78
_diffrn_standards_number 0
_exptl_absorpt_coefficient_mu 0.099
_exptl_absorpt_correction_T_max 0.9815
_exptl_absorpt_correction_T_min 0.9522
_exptl_absorpt_correction_type multi-scan
_exptl_absorpt_process_details '(SADABS; Bruker, 1997)'
_exptl_crystal_colour colorless
_exptl_crystal_density_diffrn 1.332
_exptl_crystal_density_method 'not measured'
_exptl_crystal_description block
_exptl_crystal_F_000 340
_exptl_crystal_size_max 0.34
_exptl_crystal_size_mid 0.26
_exptl_crystal_size_min 0.19
_refine_diff_density_max 0.155
_refine_diff_density_min -0.153
_refine_ls_extinction_method none
_refine_ls_goodness_of_fit_ref 1.040
_refine_ls_hydrogen_treatment mixed
_refine_ls_matrix_type full
_refine_ls_number_parameters 112
_refine_ls_number_reflns 1487
_refine_ls_number_restraints 0
_refine_ls_restrained_S_all 1.040
_refine_ls_R_factor_all 0.0576
_refine_ls_R_factor_gt 0.0463
_refine_ls_shift/su_max 0.000
_refine_ls_shift/su_mean 0.000
_refine_ls_structure_factor_coef Fsqd
_refine_ls_weighting_details 'calc w=1/[\s^2^(Fo^2^)+(0.0577P)^2^+0.1963P] where P=(Fo^2^+2Fc^2^)/3'
_refine_ls_weighting_scheme calc
_refine_ls_wR_factor_gt 0.1213
_refine_ls_wR_factor_ref 0.1330
_reflns_number_gt 1153
_reflns_number_total 1487
_reflns_threshold_expression I>2\s(I)
_cod_data_source_file zl2142.cif
_cod_data_source_block I
_cod_depositor_comments
;
The following automatic conversions were performed:
'_symmetry_cell_setting' value 'Monoclinic' changed to 'monoclinic'
according to '/home/saulius/struct/CIF-dictionaries/cif_core.dic'
dictionary named 'cif_core.dic' version 2.4.1 from 2010-06-29.

Automatic conversion script
Id: cif_fix_enum 1527 2010-12-29 10:47:43Z saulius 

The following automatic conversions were performed:

'_symmetry_cell_setting' value 'Monoclinic' changed to 'monoclinic'
according to /home/saulius/struct/CIF-dictionaries/cif_core.dic
dictionary named 'cif_core.dic' version 2.4.1 from 2010-06-29.

Automatic conversion script
Id: cif_fix_values 1715 2011-07-08 13:25:40Z adriana 
;
_cod_original_sg_symbol_H-M 'P 21/n'
_cod_database_code 2220032
_cod_database_fobs_code 2220032

loop_
_symmetry_equiv_pos_as_xyz
'x, y, z'
'-x+1/2, y+1/2, -z+1/2'
'-x, -y, -z'
'x-1/2, -y-1/2, z-1/2'

loop_
_atom_site_type_symbol
_atom_site_label
_atom_site_fract_x
_atom_site_fract_y
_atom_site_fract_z
_atom_site_U_iso_or_equiv
_atom_site_adp_type
_atom_site_calc_flag
_atom_site_refinement_flags
_atom_site_occupancy
O O1 0.9569(3) 0.33450(7) 0.35022(19) 0.0763(5) Uani d . 1
H H1D 0.779(6) 0.3714(12) 0.298(3) 0.114 Uiso d . 1
O O2 1.0674(4) 0.40335(8) 0.5596(2) 0.1022(6) Uani d . 1
N N1 0.5590(3) 0.40726(7) 0.21445(19) 0.0595(4) Uani d . 1
N N2 1.4242(5) 0.21975(10) 0.3693(3) 0.1017(7) Uani d . 1
C C1 0.3898(4) 0.38664(9) 0.0757(3) 0.0729(6) Uani d . 1
H H1 0.4196 0.3468 0.0354 0.087 Uiso calc R 1
C C2 0.1717(4) 0.42138(9) -0.0118(3) 0.0682(6) Uani d . 1
H H2 0.0604 0.4052 -0.1100 0.082 Uiso calc R 1
C C3 0.1174(3) 0.48036(7) 0.04596(19) 0.0464(4) Uani d . 1
C C4 0.2939(4) 0.50109(9) 0.1930(2) 0.0652(5) Uani d . 1
H H4 0.2662 0.5402 0.2384 0.078 Uiso calc R 1
C C5 0.5109(4) 0.46370(9) 0.2722(2) 0.0685(6) Uani d . 1
H H5 0.6278 0.4787 0.3700 0.082 Uiso calc R 1
C C6 1.1058(4) 0.35458(9) 0.4903(2) 0.0598(5) Uani d . 1
C C7 1.3428(4) 0.31156(10) 0.5682(3) 0.0707(6) Uani d . 1
H H7A 1.5125 0.3360 0.5955 0.085 Uiso calc R 1
H H7B 1.3038 0.2948 0.6750 0.085 Uiso calc R 1
C C8 1.3896(4) 0.25990(10) 0.4580(3) 0.0699(6) Uani d . 1

loop_
_atom_site_aniso_label
_atom_site_aniso_U_11
_atom_site_aniso_U_22
_atom_site_aniso_U_33
_atom_site_aniso_U_12
_atom_site_aniso_U_13
_atom_site_aniso_U_23
O1 0.0708(9) 0.0714(9) 0.0772(9) 0.0193(7) -0.0112(7) -0.0097(7)
O2 0.1424(17) 0.0813(11) 0.0760(11) 0.0340(11) 0.0021(10) -0.0164(8)
N1 0.0558(9) 0.0595(9) 0.0611(9) 0.0096(7) 0.0053(7) 0.0059(7)
N2 0.1006(16) 0.0809(13) 0.1175(17) 0.0300(12) 0.0043(13) -0.0100(12)
C1 0.0752(14) 0.0532(11) 0.0818(14) 0.0146(9) -0.0073(11) -0.0079(9)
C2 0.0700(13) 0.0540(10) 0.0708(12) 0.0087(9) -0.0122(10) -0.0092(9)
C3 0.0465(9) 0.0460(8) 0.0468(8) 0.0003(7) 0.0088(7) 0.0027(7)
C4 0.0685(12) 0.0620(11) 0.0592(11) 0.0143(9) -0.0038(9) -0.0121(8)
C5 0.0663(13) 0.0744(12) 0.0583(11) 0.0123(10) -0.0051(9) -0.0077(9)
C6 0.0676(12) 0.0595(10) 0.0536(10) 0.0058(9) 0.0143(9) 0.0026(8)
C7 0.0672(13) 0.0827(13) 0.0586(11) 0.0084(10) 0.0025(9) 0.0020(9)
C8 0.0613(12) 0.0669(12) 0.0773(14) 0.0145(10) 0.0021(10) 0.0099(10)

loop_
_atom_type_symbol
_atom_type_description
_atom_type_scat_dispersion_real
_atom_type_scat_dispersion_imag
_atom_type_scat_source
C C 0.0033 0.0016 'International Tables Vol C Tables 4.2.6.8 and 6.1.1.4'
H H 0.0000 0.0000 'International Tables Vol C Tables 4.2.6.8 and 6.1.1.4'
N N 0.0061 0.0033 'International Tables Vol C Tables 4.2.6.8 and 6.1.1.4'
O O 0.0106 0.0060 'International Tables Vol C Tables 4.2.6.8 and 6.1.1.4'

loop_
_geom_angle_atom_site_label_1
_geom_angle_atom_site_label_2
_geom_angle_atom_site_label_3
_geom_angle_site_symmetry_3
_geom_angle
C6 O1 H1D . 109.8(12)
C1 N1 C5 . 117.80(16)
C1 N1 H1D . 121.6(10)
C5 N1 H1D . 120.6(10)
C1 N1 H1D . 121.6(10)
C5 N1 H1D . 120.6(10)
N1 C1 C2 . 123.03(18)
N1 C1 H1 . 118.5
C2 C1 H1 . 118.5
C1 C2 C3 . 120.22(18)
C1 C2 H2 . 119.9
C3 C2 H2 . 119.9
C2 C3 C4 . 116.19(16)
C2 C3 C3 3_565 121.79(18)
C4 C3 C3 3_565 122.02(18)
C5 C4 C3 . 120.11(17)
C5 C4 H4 . 119.9
C3 C4 H4 . 119.9
N1 C5 C4 . 122.65(17)
N1 C5 H5 . 118.7
C4 C5 H5 . 118.7
O2 C6 O1 . 124.78(19)
O2 C6 C7 . 120.59(19)
O1 C6 C7 . 114.63(17)
C8 C7 C6 . 114.18(17)
C8 C7 H7A . 108.7
C6 C7 H7A . 108.7
C8 C7 H7B . 108.7
C6 C7 H7B . 108.7
H7A C7 H7B . 107.6
N2 C8 C7 . 179.0(2)

loop_
_geom_bond_atom_site_label_1
_geom_bond_atom_site_label_2
_geom_bond_site_symmetry_2
_geom_bond_distance
O1 C6 . 1.283(2)
O1 H1D . 1.19(3)
O2 C6 . 1.209(2)
N1 C1 . 1.323(2)
N1 C5 . 1.327(2)
N2 C8 . 1.142(3)
C1 C2 . 1.377(3)
C1 H1 . 0.9300
C2 C3 . 1.384(2)
C2 H2 . 0.9300
C3 C4 . 1.388(2)
C3 C3 3_565 1.498(3)
C4 C5 . 1.382(3)
C4 H4 . 0.9300
C5 H5 . 0.9300
C6 C7 . 1.518(3)
C7 C8 . 1.452(3)
C7 H7A . 0.9700
C7 H7B . 0.9700

loop_
_geom_hbond_atom_site_label_D
_geom_hbond_atom_site_label_H
_geom_hbond_atom_site_label_A
_geom_hbond_site_symmetry_A
_geom_hbond_distance_DH
_geom_hbond_distance_HA
_geom_hbond_distance_DA
_geom_hbond_angle_DHA
_geom_hbond_publ_flag
C7 H7A N2 4_666 0.97 2.92 3.420(3) 112.8 y
C2 H2 O2 1_454 0.93 2.62 3.361(3) 136.6 y
C2 H2 N2 4_465 0.93 2.75 3.322(3) 120.7 y
O1 H1D N1 . 1.19(3) 1.39(3) 2.566(2) 170(2) y

loop_
_geom_torsion_atom_site_label_1
_geom_torsion_atom_site_label_2
_geom_torsion_atom_site_label_3
_geom_torsion_atom_site_label_4
_geom_torsion_site_symmetry_1
_geom_torsion_site_symmetry_4
_geom_torsion
C5 N1 C1 C2 . . 1.2(3)
H1D N1 C1 C2 . . -179.1(12)
N1 C1 C2 C3 . . -1.2(3)
C1 C2 C3 C4 . . 0.2(3)
C1 C2 C3 C3 . 3_565 179.8(2)
C2 C3 C4 C5 . . 0.7(3)
C3 C3 C4 C5 3_565 . -178.96(19)
C1 N1 C5 C4 . . -0.3(3)
H1D N1 C5 C4 . . -180.0(12)
C3 C4 C5 N1 . . -0.7(3)
O2 C6 C7 C8 . . -170.9(2)
O1 C6 C7 C8 . . 9.4(3)
